data_7013616
loop_
_publ_author_name
'Dong, Yu-Bin'
'Ma, Jian-Ping'
'Jin, Guo-Xia'
'Huang, Ru-Qi'
'Smith, Mark D.'

_publ_section_title
;
 New Ag(i) inorganic?organic coordination polymers and M(ii) (M =
 Co(ii) and Mn(ii)) molecular complexes generated from a new type of
 fulvene ligand
;
_journal_issue 22
_journal_name_full 'Dalton Transactions'
_journal_page_first 4324
_journal_paper_doi 10.1039/b310591c
_journal_year 2003
_chemical_formula_sum 'C68 H54 Ag F6 N4 O4 P'
_chemical_formula_weight 1243.99
_chemical_name_systematic
;
?
;
_space_group_IT_number 2
_symmetry_cell_setting triclinic
_symmetry_space_group_name_Hall '-P 1'
_symmetry_space_group_name_H-M 'P -1'
_atom_sites_solution_hydrogens geom
_atom_sites_solution_primary direct
_atom_sites_solution_secondary difmap
_audit_creation_method SHELXL-97
_cell_angle_alpha 103.007(6)
_cell_angle_beta 94.673(6)
_cell_angle_gamma 94.643(6)
_cell_formula_units_Z 1
_cell_length_a 8.209(3)
_cell_length_b 11.951(4)
_cell_length_c 15.384(5)
_cell_measurement_reflns_used 1008
_cell_measurement_temperature 298(2)
_cell_measurement_theta_max 19.418
_cell_measurement_theta_min 2.503
_cell_volume 1458.0(9)
_computing_cell_refinement 'Bruker SMART'
_computing_data_collection 'Bruker SMART'
_computing_data_reduction 'Bruker SHELXTL'
_computing_molecular_graphics 'Bruker SHELXTL'
_computing_publication_material 'Bruker SHELXTL'
_computing_structure_refinement 'SHELXL-97 (Sheldrick, 1997)'
_computing_structure_solution 'SHELXS-97 (Sheldrick, 1990)'
_diffrn_ambient_temperature 298(2)
_diffrn_measured_fraction_theta_full 0.969
_diffrn_measured_fraction_theta_max 0.969
_diffrn_measurement_device_type 'CCD area detector'
_diffrn_measurement_method 'phi and omega scans'
_diffrn_radiation_monochromator graphite
_diffrn_radiation_source 'fine-focus sealed tube'
_diffrn_radiation_type MoK\a
_diffrn_radiation_wavelength 0.71073
_diffrn_reflns_av_R_equivalents 0.0408
_diffrn_reflns_av_sigmaI/netI 0.1689
_diffrn_reflns_limit_h_max 10
_diffrn_reflns_limit_h_min -9
_diffrn_reflns_limit_k_max 13
_diffrn_reflns_limit_k_min -14
_diffrn_reflns_limit_l_max 17
_diffrn_reflns_limit_l_min -19
_diffrn_reflns_number 8470
_diffrn_reflns_theta_full 26.37
_diffrn_reflns_theta_max 26.37
_diffrn_reflns_theta_min 1.96
_exptl_absorpt_coefficient_mu 0.250
_exptl_absorpt_correction_T_max 0.9443
_exptl_absorpt_correction_T_min 0.8778
_exptl_absorpt_correction_type multi-scan
_exptl_absorpt_process_details sadabs
_exptl_crystal_density_diffrn 1.417
_exptl_crystal_density_method 'not measured'
_exptl_crystal_F_000 374.5
_exptl_crystal_size_max 0.30
_exptl_crystal_size_mid 0.17
_exptl_crystal_size_min 0.13
_refine_diff_density_max 0.435
_refine_diff_density_min -0.422
_refine_diff_density_rms 0.047
_refine_ls_extinction_method none
_refine_ls_goodness_of_fit_ref 0.740
_refine_ls_hydrogen_treatment mixed
_refine_ls_matrix_type full
_refine_ls_number_parameters 382
_refine_ls_number_reflns 5773
_refine_ls_number_restraints 0
_refine_ls_restrained_S_all 0.740
_refine_ls_R_factor_all 0.1804
_refine_ls_R_factor_gt 0.0510
_refine_ls_shift/su_max 0.000
_refine_ls_shift/su_mean 0.000
_refine_ls_structure_factor_coef Fsqd
_refine_ls_weighting_details 'calc w=1/[\s^2^(Fo^2^)+(0.0407P)^2^+0.0000P] where P=(Fo^2^+2Fc^2^)/3'
_refine_ls_weighting_scheme calc
_refine_ls_wR_factor_gt 0.0951
_refine_ls_wR_factor_ref 0.1211
_reflns_number_gt 1868
_reflns_number_total 5773
_reflns_threshold_expression >2sigma(I)
_cod_data_source_file b310591c.txt
_cod_data_source_block 3
_cod_depositor_comments
;
The following automatic conversions were performed:
'_symmetry_cell_setting' value 'Triclinic' changed to 'triclinic'
according to '/home/saulius/struct/CIF-dictionaries/cif_core.dic'
dictionary named 'cif_core.dic' version 2.4.1 from 2010-06-29.

Automatic conversion script
Id: cif_fix_enum 1527 2010-12-29 10:47:43Z saulius 

2018-10-16
Formula fixed to be consistent with given Z
                 miguel
;
_cod_original_formula_sum 'C37 H30 Ag0.5 F6 N2 O2 P'
_cod_original_cell_volume 1458.0(8)
_cod_original_sg_symbol_H-M P-1
_cod_database_code 7013616

loop_
_symmetry_equiv_pos_as_xyz
'x, y, z'
'-x, -y, -z'

loop_
_atom_site_label
_atom_site_type_symbol
_atom_site_fract_x
_atom_site_fract_y
_atom_site_fract_z
_atom_site_U_iso_or_equiv
_atom_site_adp_type
_atom_site_occupancy
_atom_site_symmetry_multiplicity
_atom_site_calc_flag
_atom_site_refinement_flags
_atom_site_disorder_assembly
_atom_site_disorder_group
Ag1 Ag 1.0000 0.0000 1.0000 0.1357(4) Uani 1 2 d S . .
F1 F 0.0137(5) 0.6330(3) 0.0252(2) 0.1581(16) Uani 1 1 d . . .
F2 F 0.0965(5) 0.5018(4) -0.0822(3) 0.1697(16) Uani 1 1 d . . .
F3 F 0.1599(4) 0.4977(3) 0.0608(2) 0.1379(13) Uani 1 1 d . . .
N1 N 0.9964(5) 0.0830(3) 0.8864(2) 0.0757(12) Uani 1 1 d . . .
N2 N 0.2889(5) -0.0726(4) -0.0265(3) 0.0917(14) Uani 1 1 d . . .
O1 O 0.7245(4) -0.0769(3) 0.51254(18) 0.0807(10) Uani 1 1 d . . .
H1 H 0.7137 -0.1191 0.4620 0.121 Uiso 1 1 calc R . .
O2 O 0.6802(4) -0.1919(2) 0.35599(18) 0.0738(9) Uani 1 1 d . . .
P1 P 0.0000 0.5000 0.0000 0.0856(7) Uani 1 2 d S . .
C1 C 0.7571(5) 0.0291(4) 0.5076(3) 0.0563(12) Uani 1 1 d . . .
C2 C 0.7694(5) 0.0626(3) 0.4266(3) 0.0506(11) Uani 1 1 d . . .
C3 C 0.8315(5) 0.1761(3) 0.4217(3) 0.0503(11) Uani 1 1 d . . .
H3 H 0.8659 0.2372 0.4708 0.060 Uiso 1 1 calc R . .
C4 C 0.8326(5) 0.1811(3) 0.3328(3) 0.0474(11) Uani 1 1 d . . .
C5 C 0.7717(5) 0.0714(4) 0.2801(3) 0.0516(11) Uani 1 1 d . . .
H5 H 0.7599 0.0522 0.2178 0.062 Uiso 1 1 calc R . .
C6 C 0.7312(5) -0.0054(4) 0.3334(3) 0.0488(11) Uani 1 1 d . . .
C7 C 0.6786(5) -0.1242(4) 0.3035(3) 0.0532(11) Uani 1 1 d . . .
C8 C 0.7784(5) 0.1110(4) 0.5961(3) 0.0530(12) Uani 1 1 d . . .
C9 C 0.8565(5) 0.0791(4) 0.6678(3) 0.0524(11) Uani 1 1 d . . .
H9 H 0.8983 0.0078 0.6596 0.063 Uiso 1 1 calc R . .
C10 C 0.8732(5) 0.1517(4) 0.7514(3) 0.0518(12) Uani 1 1 d . . .
C11 C 0.8117(6) 0.2581(4) 0.7655(3) 0.0668(13) Uani 1 1 d . . .
H11 H 0.8257 0.3076 0.8222 0.080 Uiso 1 1 calc R . .
C12 C 0.7301(6) 0.2895(4) 0.6950(3) 0.0716(14) Uani 1 1 d . . .
H12 H 0.6870 0.3603 0.7040 0.086 Uiso 1 1 calc R . .
C13 C 0.7116(5) 0.2169(5) 0.6109(3) 0.0697(14) Uani 1 1 d . . .
H13 H 0.6543 0.2384 0.5636 0.084 Uiso 1 1 calc R . .
C14 C 0.9447(6) 0.1153(4) 0.8265(3) 0.0630(13) Uani 1 1 d . . .
C15 C 0.6205(5) -0.1771(4) 0.2086(3) 0.0513(11) Uani 1 1 d . . .
C16 C 0.5245(5) -0.1209(4) 0.1568(3) 0.0570(12) Uani 1 1 d . . .
H16 H 0.5014 -0.0457 0.1801 0.068 Uiso 1 1 calc R . .
C17 C 0.4636(5) -0.1780(4) 0.0701(3) 0.0564(12) Uani 1 1 d . . .
C18 C 0.4970(6) -0.2890(5) 0.0340(3) 0.0734(14) Uani 1 1 d . . .
H18 H 0.4565 -0.3259 -0.0245 0.088 Uiso 1 1 calc R . .
C19 C 0.5917(7) -0.3446(4) 0.0861(4) 0.0824(16) Uani 1 1 d . . .
H19 H 0.6149 -0.4198 0.0629 0.099 Uiso 1 1 calc R . .
C20 C 0.6508(6) -0.2888(4) 0.1716(3) 0.0676(14) Uani 1 1 d . . .
H20 H 0.7137 -0.3273 0.2062 0.081 Uiso 1 1 calc R . .
C21 C 0.3639(6) -0.1194(4) 0.0166(3) 0.0649(13) Uani 1 1 d . . .
C22 C 0.8990(5) 0.2816(3) 0.2962(3) 0.0528(11) Uani 1 1 d . . .
C23 C 1.0451(5) 0.2451(3) 0.2456(3) 0.0501(11) Uani 1 1 d . . .
C24 C 1.1731(6) 0.2005(3) 0.2876(3) 0.0583(12) Uani 1 1 d . . .
H24 H 1.1667 0.1934 0.3462 0.070 Uiso 1 1 calc R . .
C25 C 1.3085(6) 0.1666(4) 0.2455(4) 0.0706(14) Uani 1 1 d . . .
H25 H 1.3920 0.1372 0.2755 0.085 Uiso 1 1 calc R . .
C26 C 1.3195(6) 0.1764(4) 0.1596(4) 0.0823(15) Uani 1 1 d . . .
H26 H 1.4097 0.1526 0.1302 0.099 Uiso 1 1 calc R . .
C27 C 1.1973(8) 0.2213(4) 0.1170(3) 0.0817(15) Uani 1 1 d . . .
H27 H 1.2063 0.2297 0.0589 0.098 Uiso 1 1 calc R . .
C28 C 1.0606(6) 0.2546(4) 0.1588(3) 0.0667(13) Uani 1 1 d . . .
H28 H 0.9780 0.2839 0.1281 0.080 Uiso 1 1 calc R . .
C29 C 0.7574(5) 0.3091(4) 0.2344(3) 0.0790(15) Uani 1 1 d . . .
H29A H 0.7943 0.3729 0.2102 0.118 Uiso 1 1 calc R . .
H29B H 0.6665 0.3287 0.2684 0.118 Uiso 1 1 calc R . .
H29C H 0.7233 0.2427 0.1863 0.118 Uiso 1 1 calc R . .
C30 C 0.9540(6) 0.3870(3) 0.3742(3) 0.0671(13) Uani 1 1 d . . .
H30A H 0.8626 0.4042 0.4095 0.080 Uiso 1 1 calc R . .
H30B H 1.0417 0.3678 0.4128 0.080 Uiso 1 1 calc R . .
C31 C 1.0129(8) 0.4922(5) 0.3437(4) 0.148(3) Uani 1 1 d . . .
H31A H 1.0459 0.5548 0.3949 0.221 Uiso 1 1 calc R . .
H31B H 0.9257 0.5131 0.3068 0.221 Uiso 1 1 calc R . .
H31C H 1.1047 0.4763 0.3096 0.221 Uiso 1 1 calc R . .
C32 C 0.5407(8) 0.5497(8) 0.4313(6) 0.108(2) Uani 1 1 d . . .
H32 H 0.5673 0.5829 0.3844 0.130 Uiso 1 1 calc R . .
C33 C 0.4576(9) 0.4426(8) 0.4141(5) 0.121(2) Uani 1 1 d . . .
H33 H 0.4284 0.4022 0.3550 0.145 Uiso 1 1 calc R . .
C34 C 0.4161(8) 0.3928(5) 0.4832(8) 0.122(3) Uani 1 1 d . . .
H34 H 0.3585 0.3198 0.4705 0.146 Uiso 1 1 calc R . .

loop_
_atom_site_aniso_label
_atom_site_aniso_U_11
_atom_site_aniso_U_22
_atom_site_aniso_U_33
_atom_site_aniso_U_23
_atom_site_aniso_U_13
_atom_site_aniso_U_12
Ag1 0.1099(6) 0.2339(9) 0.1182(6) 0.1311(6) 0.0330(4) 0.0669(6)
F1 0.246(4) 0.075(2) 0.134(3) 0.013(2) -0.063(3) 0.020(2)
F2 0.185(4) 0.224(4) 0.146(3) 0.096(3) 0.070(3) 0.088(3)
F3 0.142(3) 0.124(2) 0.135(3) 0.019(2) -0.052(2) 0.037(2)
N1 0.097(3) 0.085(3) 0.053(3) 0.028(2) 0.004(2) 0.023(2)
N2 0.089(3) 0.116(4) 0.068(3) 0.015(3) -0.011(2) 0.032(3)
O1 0.121(3) 0.068(2) 0.055(2) 0.0311(18) -0.0032(18) -0.014(2)
O2 0.107(3) 0.0584(19) 0.057(2) 0.0272(17) -0.0056(18) -0.0069(17)
P1 0.111(2) 0.0714(17) 0.0739(16) 0.0194(13) -0.0073(15) 0.0171(13)
C1 0.059(3) 0.067(3) 0.047(3) 0.024(3) 0.003(2) 0.003(3)
C2 0.055(3) 0.050(3) 0.045(3) 0.015(2) -0.001(2) -0.004(2)
C3 0.058(3) 0.053(3) 0.039(3) 0.012(2) 0.004(2) 0.000(2)
C4 0.053(3) 0.047(3) 0.043(3) 0.014(2) 0.005(2) 0.000(2)
C5 0.045(3) 0.070(3) 0.044(3) 0.024(3) 0.002(2) 0.002(2)
C6 0.048(3) 0.062(3) 0.041(3) 0.023(3) 0.001(2) 0.004(2)
C7 0.058(3) 0.045(3) 0.057(3) 0.016(3) 0.005(2) 0.002(2)
C8 0.065(3) 0.064(3) 0.037(3) 0.024(3) 0.009(2) 0.013(3)
C9 0.062(3) 0.061(3) 0.041(3) 0.022(3) 0.011(2) 0.013(2)
C10 0.058(3) 0.065(3) 0.041(3) 0.027(3) 0.010(2) 0.011(3)
C11 0.084(4) 0.074(4) 0.045(3) 0.018(3) 0.013(3) 0.008(3)
C12 0.094(4) 0.073(3) 0.057(4) 0.029(3) 0.013(3) 0.022(3)
C13 0.073(4) 0.098(4) 0.051(3) 0.039(3) 0.011(3) 0.020(3)
C14 0.074(3) 0.068(3) 0.049(3) 0.017(3) 0.006(3) 0.011(3)
C15 0.050(3) 0.057(3) 0.046(3) 0.015(3) 0.003(2) -0.002(2)
C16 0.061(3) 0.058(3) 0.054(3) 0.014(3) 0.013(2) 0.005(2)
C17 0.050(3) 0.071(3) 0.046(3) 0.009(3) 0.011(2) 0.007(3)
C18 0.084(4) 0.077(4) 0.052(3) 0.000(3) 0.003(3) 0.011(3)
C19 0.109(5) 0.060(3) 0.073(4) 0.002(3) 0.008(3) 0.014(3)
C20 0.080(4) 0.055(3) 0.065(4) 0.012(3) 0.002(3) 0.005(3)
C21 0.054(3) 0.085(4) 0.050(3) 0.005(3) 0.002(2) 0.008(3)
C22 0.061(3) 0.056(3) 0.049(3) 0.024(2) 0.011(2) 0.008(3)
C23 0.059(3) 0.049(3) 0.042(3) 0.012(2) 0.003(2) -0.001(2)
C24 0.069(3) 0.056(3) 0.051(3) 0.014(2) 0.007(3) 0.004(3)
C25 0.067(4) 0.071(4) 0.073(4) 0.014(3) 0.009(3) 0.013(3)
C26 0.065(4) 0.091(4) 0.088(5) 0.011(4) 0.022(3) 0.004(3)
C27 0.095(5) 0.098(4) 0.053(3) 0.022(3) 0.018(3) -0.011(4)
C28 0.063(3) 0.081(4) 0.060(3) 0.028(3) 0.005(3) 0.001(3)
C29 0.080(4) 0.089(3) 0.081(4) 0.050(3) 0.006(3) 0.009(3)
C30 0.097(4) 0.041(3) 0.066(3) 0.017(3) 0.018(3) -0.004(3)
C31 0.182(7) 0.125(5) 0.129(6) 0.025(5) 0.028(5) -0.021(5)
C32 0.091(5) 0.111(6) 0.120(7) 0.031(5) -0.015(4) 0.008(4)
C33 0.117(6) 0.091(6) 0.129(7) -0.011(5) -0.034(5) 0.011(5)
C34 0.131(6) 0.066(4) 0.157(8) 0.030(6) -0.040(6) -0.010(4)

loop_
_atom_type_symbol
_atom_type_description
_atom_type_scat_dispersion_real
_atom_type_scat_dispersion_imag
_atom_type_scat_source
C C 0.0033 0.0016 'International Tables Vol C Tables 4.2.6.8 and 6.1.1.4'
H H 0.0000 0.0000 'International Tables Vol C Tables 4.2.6.8 and 6.1.1.4'
N N 0.0061 0.0033 'International Tables Vol C Tables 4.2.6.8 and 6.1.1.4'
O O 0.0106 0.0060 'International Tables Vol C Tables 4.2.6.8 and 6.1.1.4'
Ag Ag -0.8971 1.1015 'International Tables Vol C Tables 4.2.6.8 and 6.1.1.4'
F F 0.0171 0.0103 'International Tables Vol C Tables 4.2.6.8 and 6.1.1.4'
P P 0.1023 0.0942 'International Tables Vol C Tables 4.2.6.8 and 6.1.1.4'

loop_
_geom_angle_atom_site_label_1
_geom_angle_atom_site_label_2
_geom_angle_atom_site_label_3
_geom_angle
_geom_angle_site_symmetry_1
_geom_angle_site_symmetry_3
_geom_angle_publ_flag
N1 Ag1 N1 180.000(1) . 2_757 ?
N1 Ag1 N2 86.79(14) . 2_656 ?
N1 Ag1 N2 93.21(14) 2_757 2_656 ?
N1 Ag1 N2 93.21(14) . 1_656 ?
N1 Ag1 N2 86.79(14) 2_757 1_656 ?
N2 Ag1 N2 180.00(18) 2_656 1_656 ?
C14 N1 Ag1 159.0(4) . . ?
C21 N2 Ag1 127.1(4) . 1_454 ?
F1 P1 F1 180.0 . 2_565 ?
F1 P1 F2 89.2(2) . 2_565 ?
F1 P1 F2 90.8(2) 2_565 2_565 ?
F1 P1 F2 90.8(2) . . ?
F1 P1 F2 89.2(2) 2_565 . ?
F2 P1 F2 180.0(3) 2_565 . ?
F1 P1 F3 88.00(17) . 2_565 ?
F1 P1 F3 92.00(17) 2_565 2_565 ?
F2 P1 F3 92.0(2) 2_565 2_565 ?
F2 P1 F3 88.0(2) . 2_565 ?
F1 P1 F3 92.00(17) . . ?
F1 P1 F3 88.00(17) 2_565 . ?
F2 P1 F3 88.0(2) 2_565 . ?
F2 P1 F3 92.0(2) . . ?
F3 P1 F3 180.0(3) 2_565 . ?
O1 C1 C2 123.5(4) . . ?
O1 C1 C8 112.9(4) . . ?
C2 C1 C8 123.6(4) . . ?
C1 C2 C3 123.3(4) . . ?
C1 C2 C6 129.9(4) . . ?
C3 C2 C6 106.7(3) . . ?
C4 C3 C2 109.5(4) . . ?
C3 C4 C5 107.4(3) . . ?
C3 C4 C22 127.6(4) . . ?
C5 C4 C22 124.8(4) . . ?
C6 C5 C4 111.4(4) . . ?
C5 C6 C7 126.8(4) . . ?
C5 C6 C2 105.0(3) . . ?
C7 C6 C2 128.0(4) . . ?
O2 C7 C6 122.1(4) . . ?
O2 C7 C15 116.1(4) . . ?
C6 C7 C15 121.8(4) . . ?
C9 C8 C13 118.7(4) . . ?
C9 C8 C1 119.0(4) . . ?
C13 C8 C1 122.1(4) . . ?
C10 C9 C8 120.3(4) . . ?
C9 C10 C11 120.9(4) . . ?
C9 C10 C14 120.1(4) . . ?
C11 C10 C14 118.8(4) . . ?
C12 C11 C10 119.2(4) . . ?
C11 C12 C13 120.4(4) . . ?
C12 C13 C8 120.4(4) . . ?
N1 C14 C10 177.1(5) . . ?
C20 C15 C16 118.4(4) . . ?
C20 C15 C7 119.6(4) . . ?
C16 C15 C7 121.8(4) . . ?
C17 C16 C15 119.3(4) . . ?
C18 C17 C16 121.4(4) . . ?
C18 C17 C21 119.5(4) . . ?
C16 C17 C21 119.1(5) . . ?
C17 C18 C19 119.0(4) . . ?
C20 C19 C18 119.7(5) . . ?
C19 C20 C15 122.2(4) . . ?
N2 C21 C17 178.2(5) . . ?
C4 C22 C23 108.0(3) . . ?
C4 C22 C30 109.6(3) . . ?
C23 C22 C30 109.9(4) . . ?
C4 C22 C29 106.9(3) . . ?
C23 C22 C29 112.2(3) . . ?
C30 C22 C29 110.1(3) . . ?
C28 C23 C24 116.7(4) . . ?
C28 C23 C22 123.6(4) . . ?
C24 C23 C22 119.8(4) . . ?
C25 C24 C23 122.4(4) . . ?
C26 C25 C24 119.4(4) . . ?
C25 C26 C27 119.6(5) . . ?
C26 C27 C28 121.1(5) . . ?
C27 C28 C23 120.8(4) . . ?
C31 C30 C22 113.1(4) . . ?
C34 C32 C33 119.2(6) 2_666 . ?
C32 C33 C34 121.0(6) . . ?
C32 C34 C33 119.8(6) 2_666 . ?

loop_
_geom_bond_atom_site_label_1
_geom_bond_atom_site_label_2
_geom_bond_distance
_geom_bond_site_symmetry_2
_geom_bond_publ_flag
Ag1 N1 2.193(4) . ?
Ag1 N1 2.193(4) 2_757 ?
Ag1 N2 2.622(4) 2_656 ?
Ag1 N2 2.622(4) 1_656 ?
F1 P1 1.542(3) . ?
F2 P1 1.549(4) . ?
F3 P1 1.555(3) . ?
N1 C14 1.141(4) . ?
N2 C21 1.136(5) . ?
N2 Ag1 2.622(4) 1_454 ?
O1 C1 1.293(4) . ?
O2 C7 1.265(4) . ?
P1 F1 1.542(3) 2_565 ?
P1 F2 1.549(4) 2_565 ?
P1 F3 1.555(3) 2_565 ?
C1 C2 1.401(5) . ?
C1 C8 1.475(5) . ?
C2 C3 1.431(5) . ?
C2 C6 1.475(5) . ?
C3 C4 1.383(5) . ?
C4 C5 1.405(5) . ?
C4 C22 1.519(5) . ?
C5 C6 1.400(5) . ?
C6 C7 1.410(5) . ?
C7 C15 1.477(5) . ?
C8 C9 1.374(5) . ?
C8 C13 1.400(5) . ?
C9 C10 1.369(5) . ?
C10 C11 1.384(5) . ?
C10 C14 1.423(5) . ?
C11 C12 1.368(5) . ?
C12 C13 1.375(5) . ?
C15 C20 1.379(5) . ?
C15 C16 1.390(5) . ?
C16 C17 1.386(5) . ?
C17 C18 1.376(5) . ?
C17 C21 1.443(6) . ?
C18 C19 1.383(6) . ?
C19 C20 1.364(6) . ?
C22 C23 1.523(6) . ?
C22 C30 1.539(5) . ?
C22 C29 1.543(5) . ?
C23 C28 1.381(5) . ?
C23 C24 1.393(5) . ?
C24 C25 1.375(6) . ?
C25 C26 1.362(6) . ?
C26 C27 1.365(6) . ?
C27 C28 1.380(6) . ?
C30 C31 1.497(6) . ?
C32 C34 1.343(8) 2_666 ?
C32 C33 1.361(8) . ?
C33 C34 1.381(9) . ?
C34 C32 1.343(8) 2_666 ?
